data_2107443
loop_
_publ_author_name
'Zhang, Guoshun'
'Zhang, Li'
'Yang, Dezhi'
'Zhang, Na'
'He, Lan'
'Du, Guanhua'
'Lu, Yang'

_publ_section_title
;
 Salt screening and characterization of ciprofloxacin
;
_journal_issue 1
_journal_name_full 'Acta Crystallographica Section B'
_journal_page_first 20
_journal_page_last 28
_journal_paper_doi 10.1107/S2052520615018582
_journal_volume 72
_journal_year 2016
_chemical_formula_moiety 'C6 H6 O7, 2(C17 H19 F N3 O3), C4 H8 O, 3(H2 O)'
_chemical_formula_sum 'C44 H58 F2 N6 O17'
_chemical_formula_weight 980.96
_chemical_name_systematic
;
 ?
;
_space_group_IT_number 2
_symmetry_cell_setting triclinic
_symmetry_space_group_name_Hall '-P 1'
_symmetry_space_group_name_H-M 'P -1'
_atom_sites_solution_hydrogens geom
_atom_sites_solution_primary direct
_atom_sites_solution_secondary difmap
_audit_creation_method SHELXL-97
_cell_angle_alpha 72.83(4)
_cell_angle_beta 86.82(6)
_cell_angle_gamma 68.03(5)
_cell_formula_units_Z 2
_cell_length_a 10.225(2)
_cell_length_b 13.8350(6)
_cell_length_c 18.560(7)
_cell_measurement_reflns_used 7818
_cell_measurement_temperature 293(2)
_cell_measurement_theta_max 66.00
_cell_measurement_theta_min 4.67
_cell_volume 2321.9(14)
_computing_cell_refinement 'CrystalClear (Rigaku Inc., 2008)'
_computing_data_collection 'CrystalClear (Rigaku Inc., 2008)'
_computing_data_reduction 'CrystalClear (Rigaku Inc., 2008)'
_computing_molecular_graphics ORTEPII(Johnson,1976)andPLUTON(Spek,1990)
_computing_publication_material 'SHELXL97(Sheldrick, 1997)'
_computing_structure_refinement 'SHELXL-97 (Sheldrick, 1997)'
_computing_structure_solution 'SHELXS-97 (Sheldrick, 1990)'
_diffrn_ambient_temperature 293(2)
_diffrn_detector_area_resol_mean 0
_diffrn_measured_fraction_theta_full 0.965
_diffrn_measured_fraction_theta_max 0.965
_diffrn_measurement_device_type CCD
_diffrn_measurement_method \w\k
_diffrn_radiation_monochromator confocal
_diffrn_radiation_source 'fine-focus sealed tube'
_diffrn_radiation_type CuK\a
_diffrn_radiation_wavelength 1.54178
_diffrn_reflns_av_R_equivalents 0.0726
_diffrn_reflns_av_sigmaI/netI 0.0657
_diffrn_reflns_limit_h_max 5
_diffrn_reflns_limit_h_min -11
_diffrn_reflns_limit_k_max 16
_diffrn_reflns_limit_k_min -16
_diffrn_reflns_limit_l_max 21
_diffrn_reflns_limit_l_min -21
_diffrn_reflns_number 23976
_diffrn_reflns_theta_full 66.00
_diffrn_reflns_theta_max 66.00
_diffrn_reflns_theta_min 4.67
_diffrn_standards_decay_% 0
_diffrn_standards_interval_count 0
_diffrn_standards_interval_time 0
_diffrn_standards_number 0
_exptl_absorpt_coefficient_mu 0.964
_exptl_absorpt_correction_T_max 1.000
_exptl_absorpt_correction_T_min 0.456
_exptl_absorpt_correction_type multi-scan
_exptl_absorpt_process_details
;
  Higashi, T. (1995). Program for Absorption Correction.
  Rigaku Corporation, Tokyo, Japan.
;
_exptl_crystal_colour Colorless
_exptl_crystal_density_diffrn 1.403
_exptl_crystal_density_method 'not measured'
_exptl_crystal_description Prism
_exptl_crystal_F_000 1036
_exptl_crystal_size_max 0.64
_exptl_crystal_size_mid 0.43
_exptl_crystal_size_min 0.07
_refine_diff_density_max 0.705
_refine_diff_density_min -0.338
_refine_ls_extinction_coef 0.0009(2)
_refine_ls_extinction_expression Fc^*^=kFc[1+0.001xFc^2^\l^3^/sin(2\q)]^-1/4^
_refine_ls_extinction_method SHELXL
_refine_ls_goodness_of_fit_ref 1.125
_refine_ls_hydrogen_treatment mixed
_refine_ls_matrix_type full
_refine_ls_number_parameters 677
_refine_ls_number_reflns 7818
_refine_ls_number_restraints 15
_refine_ls_restrained_S_all 1.126
_refine_ls_R_factor_all 0.0962
_refine_ls_R_factor_gt 0.0743
_refine_ls_shift/su_max 0.004
_refine_ls_shift/su_mean 0.001
_refine_ls_structure_factor_coef Fsqd
_refine_ls_weighting_details 'calc w=1/[\s^2^(Fo^2^)+(0.1000P)^2^+0.0000P] where P=(Fo^2^+2Fc^2^)/3'
_refine_ls_weighting_scheme calc
_refine_ls_wR_factor_gt 0.1904
_refine_ls_wR_factor_ref 0.2176
_reflns_number_gt 4946
_reflns_number_total 7818
_reflns_threshold_expression >2sigma(I)
_cod_data_source_file ao5007sup1.cif
_cod_data_source_block 4
_cod_depositor_comments
;
The following automatic conversions were performed:

'_exptl_absorpt_correction_type' value 'Multi-scan' changed to
'multi-scan' according to
/usr/data/users/saulius/crontab/automatic-downloads/rss-feeds/IUCr/lib/dictionaries/cif_core.dic
dictionary named 'cif_core.dic' version 2.4.2 from 2011-04-26.

Automatic conversion script
Id: cif_fix_values 4268 2015-11-12 08:31:59Z antanas 

 Adding full bibliography for 2107440--2107443.cif.

 Adding full bibliography for 2107440--2107443.cif.
;
_cod_original_cell_volume 2321.9(10)
_cod_original_sg_symbol_H-M P-1
_cod_database_code 2107443
_cod_database_fobs_code 2107443

loop_
_symmetry_equiv_pos_as_xyz
'x, y, z'
'-x, -y, -z'

loop_
_atom_site_type_symbol
_atom_site_label
_atom_site_fract_x
_atom_site_fract_y
_atom_site_fract_z
_atom_site_U_iso_or_equiv
_atom_site_adp_type
_atom_site_calc_flag
_atom_site_refinement_flags
_atom_site_occupancy
_atom_site_symmetry_multiplicity
_atom_site_disorder_assembly
_atom_site_disorder_group
F F1A 0.2935(2) 0.29579(19) 0.44355(13) 0.0826(7) Uani d . 1 1 . .
F F1B 1.2509(2) 0.16831(16) 0.58960(10) 0.0648(5) Uani d . 1 1 . .
N N1A 0.7307(2) 0.44472(17) 0.39827(14) 0.0437(6) Uani d . 1 1 . .
N N1B 0.7885(2) 0.06533(17) 0.56138(13) 0.0430(6) Uani d . 1 1 . .
N N2A 0.3597(3) 0.3709(2) 0.29820(16) 0.0579(7) Uani d . 1 1 . .
N N2B 1.1405(3) 0.07845(19) 0.72053(13) 0.0476(6) Uani d . 1 1 . .
N N3A 0.2316(3) 0.3096(2) 0.19826(17) 0.0596(8) Uani d D 1 1 . .
H H3AA 0.200(4) 0.259(3) 0.197(3) 0.091(13) Uiso d D 1 1 . .
H H3AB 0.188(4) 0.372(2) 0.164(2) 0.090(14) Uiso d D 1 1 . .
N N3B 1.2875(3) 0.0213(2) 0.86166(16) 0.0544(7) Uani d D 1 1 . .
H H3BA 1.370(3) -0.015(3) 0.887(2) 0.073(11) Uiso d D 1 1 . .
H H3BB 1.228(4) 0.068(3) 0.882(2) 0.087(14) Uiso d D 1 1 . .
O O1A 0.9673(3) 0.4222(3) 0.58144(17) 0.0962(10) Uani d . 1 1 . .
O O1B 0.6170(2) 0.11912(18) 0.34922(13) 0.0654(7) Uani d . 1 1 . .
O O2A 0.8328(3) 0.3579(2) 0.66253(15) 0.0762(8) Uani d D 1 1 . .
H H2AA 0.761(4) 0.345(4) 0.658(3) 0.12(2) Uiso d D 1 1 . .
O O2B 0.7685(3) 0.19279(18) 0.29148(13) 0.0590(6) Uani d D 1 1 . .
H H2BA 0.826(4) 0.211(3) 0.308(2) 0.089(14) Uiso d D 1 1 . .
O O3A 0.6245(2) 0.33028(18) 0.61512(13) 0.0602(6) Uani d . 1 1 . .
O O3B 0.9494(2) 0.21080(16) 0.37021(12) 0.0532(5) Uani d . 1 1 . .
O O4 1.4400(3) 0.12180(19) 1.08156(15) 0.0734(8) Uani d . 1 1 . .
O O5 1.3799(2) 0.07063(18) 0.99019(14) 0.0659(7) Uani d . 1 1 . .
H H5A 1.5000 0.0000 1.0000 0.14(3) Uiso d S 1 2 . .
O O6 1.0423(3) 0.44141(19) 0.87245(16) 0.0786(8) Uani d . 1 1 . .
O O7 0.8456(3) 0.51603(19) 0.92689(16) 0.0796(8) Uani d . 1 1 . .
O O8 1.1327(2) 0.22795(17) 0.89539(11) 0.0523(5) Uani d D 1 1 . .
H H8A 1.116(4) 0.2937(17) 0.875(2) 0.090(14) Uiso d D 1 1 . .
O O9 1.0600(3) 0.09705(17) 1.07993(13) 0.0628(6) Uani d . 1 1 . .
O O10 1.0511(2) 0.07025(16) 0.96819(12) 0.0569(6) Uani d . 1 1 . .
H H10E 1.0000 0.0000 1.0000 0.092(18) Uiso d S 1 2 . .
O O11 0.6303(7) 0.3351(5) 0.8892(3) 0.185(2) Uani d . 1 1 . .
O O12 1.0786(4) 0.1784(3) 1.19615(16) 0.0768(8) Uani d D 1 1 . .
H H12E 1.008(3) 0.235(2) 1.184(3) 0.086(17) Uiso d D 1 1 . .
H H12F 1.064(4) 0.154(3) 1.1612(17) 0.070(11) Uiso d D 1 1 . .
O O13 1.1398(4) 0.6144(3) 0.8325(2) 0.0975(10) Uani d D 1 1 . .
H H13A 1.121(5) 0.558(3) 0.849(3) 0.117 Uiso d D 1 1 . .
H H13B 1.204(4) 0.594(4) 0.855(3) 0.117 Uiso d D 1 1 . .
O O14A 1.3839(12) 0.5178(12) 1.0379(8) 0.079(6) Uani d PD 0.187(8) 1 A 1
H H14E 1.3797 0.5624 1.0620 0.094 Uiso d PRD 0.187(8) 1 A 1
H H14F 1.3072 0.5025 1.0532 0.094 Uiso d PR 0.187(8) 1 A 1
O O14B 1.3545(8) 0.5264(7) 0.9477(6) 0.289(7) Uani d PD 0.813(8) 1 A 2
H H14G 1.4388 0.5131 0.9550 0.347 Uiso d PRD 0.813(8) 1 A 2
H H14H 1.2863 0.5457 0.9675 0.347 Uiso d PRD 0.813(8) 1 A 2
C C1A 0.8051(3) 0.4380(2) 0.45839(18) 0.0475(7) Uani d . 1 1 . .
H H1AA 0.8805 0.4612 0.4498 0.057 Uiso calc R 1 1 . .
C C1B 0.7356(3) 0.0837(2) 0.49177(17) 0.0435(7) Uani d . 1 1 . .
H H1BA 0.6610 0.0622 0.4877 0.052 Uiso calc R 1 1 . .
C C2A 0.7753(3) 0.3988(2) 0.53164(18) 0.0472(7) Uani d . 1 1 . .
C C2B 0.7850(3) 0.1322(2) 0.42611(16) 0.0406(6) Uani d . 1 1 . .
C C3A 0.6591(3) 0.3645(2) 0.54775(18) 0.0457(7) Uani d . 1 1 . .
C C3B 0.8996(3) 0.1655(2) 0.42926(16) 0.0405(6) Uani d . 1 1 . .
C C4A 0.5809(3) 0.3699(2) 0.48286(17) 0.0428(7) Uani d . 1 1 . .
C C4B 0.9585(3) 0.14477(19) 0.50387(15) 0.0379(6) Uani d . 1 1 . .
C C5A 0.4664(3) 0.3346(2) 0.49266(18) 0.0502(7) Uani d . 1 1 . .
H H5AA 0.4388 0.3098 0.5410 0.060 Uiso calc R 1 1 . .
C C5B 1.0750(3) 0.1709(2) 0.51371(16) 0.0427(7) Uani d . 1 1 . .
H H5BA 1.1138 0.2037 0.4716 0.051 Uiso calc R 1 1 . .
C C6A 0.3968(3) 0.3368(2) 0.43196(19) 0.0533(8) Uani d . 1 1 . .
C C6B 1.1318(3) 0.1493(2) 0.58355(17) 0.0444(7) Uani d . 1 1 . .
C C7A 0.4315(3) 0.3755(2) 0.35738(18) 0.0470(7) Uani d . 1 1 . .
C C7B 1.0756(3) 0.1021(2) 0.65111(16) 0.0410(6) Uani d . 1 1 . .
C C8A 0.5444(3) 0.4100(2) 0.34766(18) 0.0460(7) Uani d . 1 1 . .
H H8AA 0.5712 0.4346 0.2991 0.055 Uiso calc R 1 1 . .
C C8B 0.9611(3) 0.0754(2) 0.64118(16) 0.0415(6) Uani d . 1 1 . .
H H8BA 0.9215 0.0436 0.6834 0.050 Uiso calc R 1 1 . .
C C9A 0.6183(3) 0.4085(2) 0.40906(17) 0.0422(6) Uani d . 1 1 . .
C C9B 0.9036(3) 0.0952(2) 0.56908(16) 0.0392(6) Uani d . 1 1 . .
C C10A 0.7700(3) 0.4849(2) 0.32148(18) 0.0517(7) Uani d . 1 1 . .
H H10A 0.8131 0.4299 0.2950 0.062 Uiso calc R 1 1 . .
C C10B 0.7378(3) 0.0050(2) 0.62822(18) 0.0506(7) Uani d . 1 1 . .
H H10B 0.8020 -0.0703 0.6519 0.061 Uiso calc R 1 1 . .
C C11A 0.6768(4) 0.5942(3) 0.2739(2) 0.0647(9) Uani d . 1 1 . .
H H11A 0.5955 0.6356 0.2965 0.078 Uiso calc R 1 1 . .
H H11B 0.6627 0.6042 0.2206 0.078 Uiso calc R 1 1 . .
C C11B 0.6520(4) 0.0627(3) 0.6810(2) 0.0671(9) Uani d . 1 1 . .
H H11C 0.6296 0.1405 0.6688 0.081 Uiso calc R 1 1 . .
H H11D 0.6660 0.0237 0.7345 0.081 Uiso calc R 1 1 . .
C C12A 0.8205(4) 0.5765(3) 0.3027(2) 0.0665(9) Uani d . 1 1 . .
H H12A 0.8931 0.5758 0.2667 0.080 Uiso calc R 1 1 . .
H H12B 0.8260 0.6072 0.3426 0.080 Uiso calc R 1 1 . .
C C12B 0.5861(4) 0.0239(3) 0.6308(2) 0.0693(10) Uani d . 1 1 . .
H H12C 0.5601 -0.0384 0.6540 0.083 Uiso calc R 1 1 . .
H H12D 0.5237 0.0784 0.5884 0.083 Uiso calc R 1 1 . .
C C13A 0.8675(4) 0.3949(3) 0.5924(2) 0.0619(9) Uani d . 1 1 . .
C C13B 0.7158(3) 0.1463(2) 0.35353(18) 0.0492(7) Uani d . 1 1 . .
C C14A 0.2069(3) 0.4091(3) 0.2907(2) 0.0587(8) Uani d . 1 1 . .
H H14A 0.1697 0.4794 0.2524 0.070 Uiso calc R 1 1 . .
H H14B 0.1677 0.4179 0.3383 0.070 Uiso calc R 1 1 . .
C C14B 1.1845(4) 0.1575(2) 0.74016(18) 0.0544(8) Uani d . 1 1 . .
H H14C 1.1094 0.2015 0.7646 0.065 Uiso calc R 1 1 . .
H H14D 1.2035 0.2057 0.6947 0.065 Uiso calc R 1 1 . .
C C15A 0.1650(4) 0.3275(3) 0.2689(2) 0.0613(9) Uani d . 1 1 . .
H H15A 0.1954 0.2590 0.3091 0.074 Uiso calc R 1 1 . .
H H15B 0.0631 0.3544 0.2612 0.074 Uiso calc R 1 1 . .
C C15B 1.3150(4) 0.0976(3) 0.79233(19) 0.0590(8) Uani d . 1 1 . .
H H15C 1.3914 0.0568 0.7668 0.071 Uiso calc R 1 1 . .
H H15D 1.3434 0.1495 0.8063 0.071 Uiso calc R 1 1 . .
C C16A 0.3863(4) 0.2795(3) 0.2024(2) 0.0608(9) Uani d . 1 1 . .
H H16A 0.4222 0.2763 0.1533 0.073 Uiso calc R 1 1 . .
H H16B 0.4306 0.2078 0.2384 0.073 Uiso calc R 1 1 . .
C C16B 1.2319(3) -0.0543(2) 0.84268(18) 0.0542(8) Uani d . 1 1 . .
H H16C 1.2061 -0.0974 0.8885 0.065 Uiso calc R 1 1 . .
H H16D 1.3052 -0.1039 0.8209 0.065 Uiso calc R 1 1 . .
C C17A 0.4233(4) 0.3624(3) 0.2266(2) 0.0611(9) Uani d . 1 1 . .
H H17A 0.5250 0.3393 0.2328 0.073 Uiso calc R 1 1 . .
H H17B 0.3873 0.4328 0.1883 0.073 Uiso calc R 1 1 . .
C C17B 1.1042(3) 0.0085(2) 0.78732(17) 0.0499(7) Uani d . 1 1 . .
H H17C 1.0735 -0.0420 0.7730 0.060 Uiso calc R 1 1 . .
H H17D 1.0272 0.0525 0.8108 0.060 Uiso calc R 1 1 . .
C C18 1.3567(3) 0.1346(2) 1.03121(18) 0.0495(7) Uani d . 1 1 . .
C C19 1.2186(3) 0.2321(2) 1.01449(17) 0.0470(7) Uani d . 1 1 . .
H H19A 1.2380 0.2955 0.9852 0.056 Uiso calc R 1 1 . .
H H19B 1.1849 0.2444 1.0621 0.056 Uiso calc R 1 1 . .
C C20 1.0987(3) 0.2264(2) 0.97223(15) 0.0432(7) Uani d . 1 1 . .
C C21 0.9608(3) 0.3238(2) 0.97133(18) 0.0514(7) Uani d . 1 1 . .
H H21A 0.8830 0.3081 0.9566 0.062 Uiso calc R 1 1 . .
H H21B 0.9475 0.3284 1.0225 0.062 Uiso calc R 1 1 . .
C C22 0.9502(4) 0.4345(3) 0.9204(2) 0.0630(10) Uani d . 1 1 . .
C C23 1.0703(3) 0.1230(2) 1.01075(17) 0.0442(7) Uani d . 1 1 . .
C C24 0.6974(8) 0.3194(5) 0.8251(3) 0.122(2) Uani d . 1 1 . .
H H24A 0.7884 0.3260 0.8257 0.147 Uiso calc R 1 1 . .
H H24B 0.6410 0.3736 0.7806 0.147 Uiso calc R 1 1 . .
C C25 0.7154(9) 0.2124(5) 0.8240(5) 0.156(3) Uani d . 1 1 . .
H H25A 0.6824 0.2150 0.7752 0.188 Uiso calc R 1 1 . .
H H25B 0.8144 0.1650 0.8332 0.188 Uiso calc R 1 1 . .
C C26 0.6349(12) 0.1726(6) 0.8820(7) 0.205(5) Uani d . 1 1 . .
H H26A 0.5445 0.1817 0.8613 0.246 Uiso calc R 1 1 . .
H H26B 0.6855 0.0959 0.9081 0.246 Uiso calc R 1 1 . .
C C27 0.6166(14) 0.2366(11) 0.9308(5) 0.233(6) Uani d . 1 1 . .
H H27A 0.6874 0.1984 0.9727 0.279 Uiso calc R 1 1 . .
H H27B 0.5240 0.2512 0.9510 0.279 Uiso calc R 1 1 . .

loop_
_atom_site_aniso_label
_atom_site_aniso_U_11
_atom_site_aniso_U_22
_atom_site_aniso_U_33
_atom_site_aniso_U_12
_atom_site_aniso_U_13
_atom_site_aniso_U_23
F1A 0.0958(16) 0.1116(16) 0.0677(14) -0.0759(13) -0.0034(11) -0.0159(12)
F1B 0.0691(12) 0.0948(13) 0.0470(11) -0.0530(10) -0.0092(9) -0.0134(10)
N1A 0.0546(14) 0.0462(13) 0.0385(14) -0.0245(10) -0.0037(10) -0.0161(11)
N1B 0.0513(13) 0.0473(12) 0.0378(13) -0.0263(10) -0.0065(10) -0.0111(10)
N2A 0.0552(15) 0.0769(17) 0.0558(17) -0.0269(13) -0.0070(12) -0.0353(14)
N2B 0.0681(16) 0.0565(14) 0.0308(13) -0.0357(12) -0.0081(11) -0.0129(11)
N3A 0.087(2) 0.0504(16) 0.0509(17) -0.0341(15) -0.0169(15) -0.0146(14)
N3B 0.0567(17) 0.0678(17) 0.0440(16) -0.0202(14) -0.0109(13) -0.0258(14)
O1A 0.111(2) 0.143(3) 0.0682(19) -0.087(2) -0.0164(16) -0.0246(18)
O1B 0.0748(15) 0.0750(15) 0.0561(15) -0.0384(12) -0.0208(12) -0.0154(12)
O2A 0.098(2) 0.0944(18) 0.0490(16) -0.0462(16) -0.0129(14) -0.0229(14)
O2B 0.0734(15) 0.0702(14) 0.0376(13) -0.0308(12) -0.0116(11) -0.0142(11)
O3A 0.0777(15) 0.0682(14) 0.0392(13) -0.0314(11) -0.0006(11) -0.0165(11)
O3B 0.0673(14) 0.0622(12) 0.0345(12) -0.0320(10) -0.0037(10) -0.0090(10)
O4 0.0756(16) 0.0805(15) 0.0660(17) -0.0177(12) -0.0291(13) -0.0337(13)
O5 0.0642(14) 0.0673(14) 0.0683(16) -0.0090(11) -0.0211(12) -0.0389(12)
O6 0.113(2) 0.0563(14) 0.0578(17) -0.0308(14) 0.0063(15) -0.0058(12)
O7 0.0927(19) 0.0532(14) 0.0717(19) -0.0055(13) -0.0160(14) -0.0130(13)
O8 0.0798(15) 0.0509(13) 0.0305(12) -0.0274(10) 0.0008(10) -0.0138(10)
O9 0.1074(19) 0.0606(13) 0.0391(13) -0.0503(12) 0.0051(12) -0.0171(10)
O10 0.0869(16) 0.0574(12) 0.0463(13) -0.0414(11) -0.0004(11) -0.0242(10)
O11 0.288(7) 0.205(5) 0.135(5) -0.151(5) 0.089(5) -0.092(4)
O12 0.116(3) 0.093(2) 0.0544(17) -0.066(2) 0.0045(16) -0.0337(16)
O13 0.131(3) 0.099(2) 0.079(2) -0.059(2) -0.0012(19) -0.0267(19)
O14A 0.038(7) 0.126(12) 0.054(9) -0.004(6) 0.007(5) -0.036(8)
O14B 0.143(6) 0.308(10) 0.402(16) -0.008(6) -0.129(8) -0.159(10)
C1A 0.0560(17) 0.0476(15) 0.0474(18) -0.0250(13) -0.0077(14) -0.0173(13)
C1B 0.0468(15) 0.0438(14) 0.0462(17) -0.0195(11) -0.0089(13) -0.0168(13)
C2A 0.0625(18) 0.0442(15) 0.0416(17) -0.0219(13) -0.0101(13) -0.0173(13)
C2B 0.0489(15) 0.0397(14) 0.0354(16) -0.0161(11) -0.0069(12) -0.0133(12)
C3A 0.0574(17) 0.0396(14) 0.0410(17) -0.0147(12) -0.0044(13) -0.0165(13)
C3B 0.0517(16) 0.0371(14) 0.0333(15) -0.0156(11) -0.0054(12) -0.0114(12)
C4A 0.0542(16) 0.0411(14) 0.0382(16) -0.0189(12) -0.0040(12) -0.0164(12)
C4B 0.0463(15) 0.0375(13) 0.0352(15) -0.0172(11) -0.0022(11) -0.0154(11)
C5A 0.0602(18) 0.0524(17) 0.0461(18) -0.0286(14) 0.0010(14) -0.0162(14)
C5B 0.0535(16) 0.0486(15) 0.0315(15) -0.0250(12) -0.0054(12) -0.0104(12)
C6A 0.0592(18) 0.0581(17) 0.055(2) -0.0343(14) -0.0034(15) -0.0177(15)
C6B 0.0489(16) 0.0531(16) 0.0410(16) -0.0274(12) -0.0002(12) -0.0167(13)
C7A 0.0572(17) 0.0465(15) 0.0446(18) -0.0218(13) -0.0057(13) -0.0192(13)
C7B 0.0534(16) 0.0444(14) 0.0304(15) -0.0218(12) -0.0039(12) -0.0126(12)
C8A 0.0576(17) 0.0475(15) 0.0417(17) -0.0231(13) -0.0065(13) -0.0196(13)
C8B 0.0495(16) 0.0474(15) 0.0340(15) -0.0227(12) -0.0026(12) -0.0142(12)
C9A 0.0523(16) 0.0380(14) 0.0415(17) -0.0186(12) -0.0029(12) -0.0160(12)
C9B 0.0439(15) 0.0381(13) 0.0388(16) -0.0164(11) -0.0047(11) -0.0133(12)
C10A 0.0612(19) 0.0587(18) 0.0430(18) -0.0306(14) 0.0017(14) -0.0155(14)
C10B 0.0588(18) 0.0545(17) 0.0438(18) -0.0301(14) -0.0013(14) -0.0101(14)
C11A 0.073(2) 0.068(2) 0.049(2) -0.0302(17) -0.0076(16) -0.0047(16)
C11B 0.074(2) 0.080(2) 0.057(2) -0.0388(18) 0.0107(17) -0.0228(18)
C12A 0.082(2) 0.070(2) 0.054(2) -0.0438(18) -0.0076(17) -0.0050(17)
C12B 0.064(2) 0.085(2) 0.063(2) -0.0430(18) -0.0041(17) -0.0081(19)
C13A 0.083(2) 0.065(2) 0.047(2) -0.0348(18) -0.0123(17) -0.0189(17)
C13B 0.0604(18) 0.0457(15) 0.0439(18) -0.0185(13) -0.0139(14) -0.0153(14)
C14A 0.0601(19) 0.0661(19) 0.061(2) -0.0271(15) -0.0085(16) -0.0276(17)
C14B 0.077(2) 0.0557(17) 0.0424(18) -0.0347(15) -0.0070(15) -0.0177(14)
C15A 0.075(2) 0.069(2) 0.053(2) -0.0391(17) -0.0058(17) -0.0210(17)
C15B 0.070(2) 0.077(2) 0.049(2) -0.0416(17) -0.0029(15) -0.0260(17)
C16A 0.071(2) 0.0612(19) 0.048(2) -0.0163(15) -0.0152(16) -0.0207(16)
C16B 0.066(2) 0.0612(18) 0.0389(17) -0.0267(15) -0.0070(14) -0.0148(14)
C17A 0.067(2) 0.073(2) 0.050(2) -0.0270(16) -0.0057(16) -0.0250(17)
C17B 0.0626(18) 0.0608(17) 0.0340(16) -0.0320(14) -0.0069(13) -0.0116(14)
C18 0.0574(18) 0.0509(16) 0.0476(18) -0.0265(13) -0.0061(14) -0.0157(14)
C19 0.0615(18) 0.0478(15) 0.0411(17) -0.0269(13) -0.0076(13) -0.0164(13)
C20 0.0619(17) 0.0448(15) 0.0290(15) -0.0232(12) -0.0038(12) -0.0144(12)
C21 0.0610(19) 0.0489(16) 0.0450(18) -0.0198(13) -0.0045(14) -0.0145(14)
C22 0.084(3) 0.0527(19) 0.049(2) -0.0205(18) -0.0233(18) -0.0117(16)
C23 0.0559(17) 0.0462(15) 0.0378(17) -0.0232(12) -0.0051(12) -0.0163(13)
C24 0.178(6) 0.145(5) 0.077(4) -0.101(5) 0.009(4) -0.028(3)
C25 0.192(8) 0.100(5) 0.147(7) -0.035(4) 0.021(6) -0.023(4)
C26 0.258(11) 0.110(5) 0.227(12) -0.095(6) -0.018(9) 0.017(6)
C27 0.349(15) 0.336(15) 0.101(6) -0.261(14) 0.075(8) -0.029(8)

loop_
_atom_type_symbol
_atom_type_description
_atom_type_scat_dispersion_real
_atom_type_scat_dispersion_imag
_atom_type_scat_source
C C 0.0181 0.0091 'International Tables Vol C Tables 4.2.6.8 and 6.1.1.4'
H H 0.0000 0.0000 'International Tables Vol C Tables 4.2.6.8 and 6.1.1.4'
N N 0.0311 0.0180 'International Tables Vol C Tables 4.2.6.8 and 6.1.1.4'
O O 0.0492 0.0322 'International Tables Vol C Tables 4.2.6.8 and 6.1.1.4'
F F 0.0727 0.0534 'International Tables Vol C Tables 4.2.6.8 and 6.1.1.4'

loop_
_geom_angle_atom_site_label_1
_geom_angle_atom_site_label_2
_geom_angle_atom_site_label_3
_geom_angle
C1A N1A C9A 120.0(3)
C1A N1A C10A 120.7(2)
C9A N1A C10A 119.3(2)
C1B N1B C9B 119.1(3)
C1B N1B C10B 120.6(2)
C9B N1B C10B 119.9(2)
C7A N2A C14A 122.9(3)
C7A N2A C17A 122.3(3)
C14A N2A C17A 111.8(3)
C7B N2B C17B 120.1(2)
C7B N2B C14B 121.5(2)
C17B N2B C14B 111.1(2)
C16A N3A C15A 113.3(3)
C16A N3A H3AA 118(3)
C15A N3A H3AA 96(3)
C16A N3A H3AB 112(3)
C15A N3A H3AB 104(3)
H3AA N3A H3AB 112(4)
C16B N3B C15B 111.7(2)
C16B N3B H3BA 111(2)
C15B N3B H3BA 104(3)
C16B N3B H3BB 115(3)
C15B N3B H3BB 100(3)
H3BA N3B H3BB 113(4)
C13A O2A H2AA 105(4)
C13B O2B H2BA 104(3)
C18 O5 H5A 114.2(2)
C20 O8 H8A 101(3)
C23 O10 H10E 114.7(2)
C24 O11 C27 107.8(6)
H12E O12 H12F 95(4)
H13A O13 H13B 96(6)
H14E O14A H14F 100.8
H14G O14B H14H 137.5
N1A C1A C2A 123.4(3)
N1A C1A H1AA 118.3
C2A C1A H1AA 118.3
N1B C1B C2B 124.1(2)
N1B C1B H1BA 118.0
C2B C1B H1BA 118.0
C1A C2A C3A 120.4(3)
C1A C2A C13A 117.5(3)
C3A C2A C13A 122.0(3)
C1B C2B C3B 120.1(2)
C1B C2B C13B 117.7(3)
C3B C2B C13B 122.2(3)
O3A C3A C2A 122.8(3)
O3A C3A C4A 121.1(3)
C2A C3A C4A 116.0(3)
O3B C3B C2B 122.6(2)
O3B C3B C4B 121.2(2)
C2B C3B C4B 116.2(3)
C9A C4A C5A 118.4(3)
C9A C4A C3A 121.0(3)
C5A C4A C3A 120.6(3)
C5B C4B C9B 117.5(2)
C5B C4B C3B 121.1(3)
C9B C4B C3B 121.3(2)
C6A C5A C4A 120.2(3)
C6A C5A H5AA 119.9
C4A C5A H5AA 119.9
C6B C5B C4B 121.0(3)
C6B C5B H5BA 119.5
C4B C5B H5BA 119.5
C5A C6A F1A 118.7(3)
C5A C6A C7A 122.6(3)
F1A C6A C7A 118.6(3)
C5B C6B F1B 118.6(3)
C5B C6B C7B 122.8(3)
F1B C6B C7B 118.6(2)
N2A C7A C8A 123.2(3)
N2A C7A C6A 119.5(3)
C8A C7A C6A 117.2(3)
N2B C7B C8B 123.5(3)
N2B C7B C6B 120.3(2)
C8B C7B C6B 116.0(2)
C7A C8A C9A 121.4(3)
C7A C8A H8AA 119.3
C9A C8A H8AA 119.3
C7B C8B C9B 121.6(3)
C7B C8B H8BA 119.2
C9B C8B H8BA 119.2
C8A C9A N1A 120.8(3)
C8A C9A C4A 120.1(3)
N1A C9A C4A 119.2(2)
C8B C9B C4B 121.0(2)
C8B C9B N1B 119.8(3)
C4B C9B N1B 119.1(2)
N1A C10A C11A 118.0(3)
N1A C10A C12A 119.5(3)
C11A C10A C12A 60.6(2)
N1A C10A H10A 115.8
C11A C10A H10A 115.8
C12A C10A H10A 115.8
N1B C10B C12B 119.2(3)
N1B C10B C11B 119.9(3)
C12B C10B C11B 60.8(2)
N1B C10B H10B 115.3
C12B C10B H10B 115.3
C11B C10B H10B 115.3
C10A C11A C12A 59.7(2)
C10A C11A H11A 117.8
C12A C11A H11A 117.8
C10A C11A H11B 117.8
C12A C11A H11B 117.8
H11A C11A H11B 114.9
C10B C11B C12B 59.2(2)
C10B C11B H11C 117.9
C12B C11B H11C 117.9
C10B C11B H11D 117.9
C12B C11B H11D 117.9
H11C C11B H11D 115.0
C10A C12A C11A 59.7(2)
C10A C12A H12A 117.8
C11A C12A H12A 117.8
C10A C12A H12B 117.8
C11A C12A H12B 117.8
H12A C12A H12B 114.9
C10B C12B C11B 60.0(2)
C10B C12B H12C 117.8
C11B C12B H12C 117.8
C10B C12B H12D 117.8
C11B C12B H12D 117.8
H12C C12B H12D 114.9
O1A C13A O2A 120.5(3)
O1A C13A C2A 124.3(3)
O2A C13A C2A 115.2(3)
O1B C13B O2B 121.0(3)
O1B C13B C2B 123.6(3)
O2B C13B C2B 115.4(3)
N2A C14A C15A 109.4(3)
N2A C14A H14A 109.8
C15A C14A H14A 109.8
N2A C14A H14B 109.8
C15A C14A H14B 109.8
H14A C14A H14B 108.2
N2B C14B C15B 109.3(2)
N2B C14B H14C 109.8
C15B C14B H14C 109.8
N2B C14B H14D 109.8
C15B C14B H14D 109.8
H14C C14B H14D 108.3
N3A C15A C14A 109.7(3)
N3A C15A H15A 109.7
C14A C15A H15A 109.7
N3A C15A H15B 109.7
C14A C15A H15B 109.7
H15A C15A H15B 108.2
N3B C15B C14B 110.1(3)
N3B C15B H15C 109.6
C14B C15B H15C 109.6
N3B C15B H15D 109.6
C14B C15B H15D 109.6
H15C C15B H15D 108.2
N3A C16A C17A 110.5(3)
N3A C16A H16A 109.5
C17A C16A H16A 109.5
N3A C16A H16B 109.5
C17A C16A H16B 109.5
H16A C16A H16B 108.1
N3B C16B C17B 110.9(2)
N3B C16B H16C 109.4
C17B C16B H16C 109.4
N3B C16B H16D 109.5
C17B C16B H16D 109.4
H16C C16B H16D 108.0
N2A C17A C16A 108.4(3)
N2A C17A H17A 110.0
C16A C17A H17A 110.0
N2A C17A H17B 110.0
C16A C17A H17B 110.0
H17A C17A H17B 108.4
N2B C17B C16B 109.5(3)
N2B C17B H17C 109.8
C16B C17B H17C 109.8
N2B C17B H17D 109.8
C16B C17B H17D 109.8
H17C C17B H17D 108.2
O4 C18 O5 123.9(3)
O4 C18 C19 119.3(3)
O5 C18 C19 116.8(2)
C18 C19 C20 117.5(2)
C18 C19 H19A 107.9
C20 C19 H19A 107.9
C18 C19 H19B 107.9
C20 C19 H19B 107.9
H19A C19 H19B 107.2
O8 C20 C23 108.4(2)
O8 C20 C19 110.7(3)
C23 C20 C19 111.4(2)
O8 C20 C21 109.1(2)
C23 C20 C21 107.0(2)
C19 C20 C21 110.1(2)
C22 C21 C20 117.1(3)
C22 C21 H21A 108.0
C20 C21 H21A 108.0
C22 C21 H21B 108.0
C20 C21 H21B 108.0
H21A C21 H21B 107.3
O7 C22 O6 123.3(3)
O7 C22 C21 117.0(4)
O6 C22 C21 119.7(3)
O9 C23 O10 123.5(3)
O9 C23 C20 119.0(2)
O10 C23 C20 117.4(3)
O11 C24 C25 107.4(6)
O11 C24 H24A 110.2
C25 C24 H24A 110.2
O11 C24 H24B 110.2
C25 C24 H24B 110.2
H24A C24 H24B 108.5
C26 C25 C24 107.3(7)
C26 C25 H25A 110.3
C24 C25 H25A 110.3
C26 C25 H25B 110.3
C24 C25 H25B 110.3
H25A C25 H25B 108.5
C27 C26 C25 104.1(7)
C27 C26 H26A 110.9
C25 C26 H26A 110.9
C27 C26 H26B 110.9
C25 C26 H26B 110.9
H26A C26 H26B 109.0
C26 C27 O11 108.0(7)
C26 C27 H27A 110.1
O11 C27 H27A 110.1
C26 C27 H27B 110.1
O11 C27 H27B 110.1
H27A C27 H27B 108.4

loop_
_geom_bond_atom_site_label_1
_geom_bond_atom_site_label_2
_geom_bond_distance
F1A C6A 1.355(4)
F1B C6B 1.355(3)
N1A C1A 1.346(3)
N1A C9A 1.399(4)
N1A C10A 1.462(4)
N1B C1B 1.345(4)
N1B C9B 1.412(3)
N1B C10B 1.465(4)
N2A C7A 1.384(4)
N2A C14A 1.450(4)
N2A C17A 1.464(5)
N2B C7B 1.375(3)
N2B C17B 1.456(4)
N2B C14B 1.467(3)
N3A C16A 1.478(5)
N3A C15A 1.485(5)
N3A H3AA 0.878(19)
N3A H3AB 0.879(19)
N3B C16B 1.492(4)
N3B C15B 1.493(5)
N3B H3BA 0.879(19)
N3B H3BB 0.870(19)
O1A C13A 1.202(5)
O1B C13B 1.216(4)
O2A C13A 1.331(5)
O2A H2AA 0.84(2)
O2B C13B 1.335(4)
O2B H2BA 0.825(19)
O3A C3A 1.281(4)
O3B C3B 1.274(4)
O4 C18 1.228(3)
O5 C18 1.281(4)
O5 H5A 1.232(2)
O6 C22 1.269(5)
O7 C22 1.263(4)
O8 C20 1.445(3)
O8 H8A 0.829(19)
O9 C23 1.237(4)
O10 C23 1.288(3)
O10 H10E 1.254(2)
O11 C24 1.372(7)
O11 C27 1.408(10)
O12 H12E 0.825(19)
O12 H12F 0.853(19)
O13 H13A 0.839(19)
O13 H13B 0.72(2)
O14A H14E 0.8509
O14A H14F 0.8973
O14B H14G 0.8207
O14B H14H 0.7645
C1A C2A 1.370(5)
C1A H1AA 0.9300
C1B C2B 1.376(4)
C1B H1BA 0.9300
C2A C3A 1.423(4)
C2A C13A 1.486(4)
C2B C3B 1.421(4)
C2B C13B 1.483(4)
C3A C4A 1.451(4)
C3B C4B 1.446(4)
C4A C9A 1.404(4)
C4A C5A 1.411(4)
C4B C5B 1.404(4)
C4B C9B 1.404(4)
C5A C6A 1.353(4)
C5A H5AA 0.9300
C5B C6B 1.353(4)
C5B H5BA 0.9300
C6A C7A 1.407(5)
C6B C7B 1.431(4)
C7A C8A 1.390(4)
C7B C8B 1.389(4)
C8A C9A 1.393(4)
C8A H8AA 0.9300
C8B C9B 1.400(4)
C8B H8BA 0.9300
C10A C11A 1.484(5)
C10A C12A 1.484(4)
C10A H10A 0.9800
C10B C12B 1.474(5)
C10B C11B 1.486(5)
C10B H10B 0.9800
C11A C12A 1.498(5)
C11A H11A 0.9700
C11A H11B 0.9700
C11B C12B 1.498(5)
C11B H11C 0.9700
C11B H11D 0.9700
C12A H12A 0.9700
C12A H12B 0.9700
C12B H12C 0.9700
C12B H12D 0.9700
C14A C15A 1.508(4)
C14A H14A 0.9700
C14A H14B 0.9700
C14B C15B 1.499(4)
C14B H14C 0.9700
C14B H14D 0.9700
C15A H15A 0.9700
C15A H15B 0.9700
C15B H15C 0.9700
C15B H15D 0.9700
C16A C17A 1.519(4)
C16A H16A 0.9700
C16A H16B 0.9700
C16B C17B 1.513(4)
C16B H16C 0.9700
C16B H16D 0.9700
C17A H17A 0.9700
C17A H17B 0.9700
C17B H17C 0.9700
C17B H17D 0.9700
C18 C19 1.511(4)
C19 C20 1.530(4)
C19 H19A 0.9700
C19 H19B 0.9700
C20 C23 1.525(4)
C20 C21 1.540(4)
C21 C22 1.511(5)
C21 H21A 0.9700
C21 H21B 0.9700
C24 C25 1.428(8)
C24 H24A 0.9700
C24 H24B 0.9700
C25 C26 1.425(12)
C25 H25A 0.9700
C25 H25B 0.9700
C26 C27 1.404(12)
C26 H26A 0.9700
C26 H26B 0.9700
C27 H27A 0.9700
C27 H27B 0.9700
